data_4129289
loop_
_publ_author_name
'Mittal, Nisha'
'Lippert, Katharina M.'
'De, Chandra Kanta'
'Klauber, Eric G.'
'Emge, Thomas J.'
'Schreiner, Peter R.'
'Seidel, Daniel'

_publ_section_title
;
 A Dual-Catalysis Anion-Binding Approach to the Kinetic Resolution of
 Amines: Insights into the Mechanism via a Combined Experimental and
 Computational Study.
;
_journal_issue 17
_journal_name_full 'Journal of the American Chemical Society'
_journal_page_first 5748
_journal_page_last 5758
_journal_paper_doi 10.1021/jacs.5b00190
_journal_volume 137
_journal_year 2015
_chemical_formula_sum 'C24 H19 F12 N3 O S'
_chemical_formula_weight 625.48
_space_group_IT_number 15
_space_group_name_Hall '-C 2yc'
_space_group_name_H-M_alt 'C 1 2/c 1'
_symmetry_cell_setting monoclinic
_symmetry_space_group_name_H-M 'C 1 2/c 1'
_atom_sites_solution_hydrogens geom
_atom_sites_solution_primary direct
_atom_sites_solution_secondary difmap
_audit_creation_method SHELXL-97
_cell_angle_alpha 90.00
_cell_angle_beta 121.435(1)
_cell_angle_gamma 90.00
_cell_formula_units_Z 8
_cell_length_a 25.3175(18)
_cell_length_b 12.1322(8)
_cell_length_c 19.9435(14)
_cell_measurement_reflns_used 9243
_cell_measurement_temperature 100(2)
_cell_measurement_theta_max 32.04
_cell_measurement_theta_min 2.51
_cell_volume 5226.7(6)
_computing_cell_refinement 'Bruker SAINT'
_computing_data_collection 'Bruker APEX2'
_computing_data_reduction 'Bruker SAINT'
_computing_molecular_graphics 'Bruker SHELXTL'
_computing_publication_material 'Bruker SHELXTL'
_computing_structure_refinement 'SHELXL-97 (Sheldrick, 2008)'
_computing_structure_solution 'SHELXS-97 (Sheldrick, 2008)'
_diffrn_ambient_temperature 100(2)
_diffrn_measured_fraction_theta_full 0.997
_diffrn_measured_fraction_theta_max 0.997
_diffrn_measurement_device_type 'Bruker APEX-II CCD'
_diffrn_measurement_method '\f and \w scans'
_diffrn_radiation_monochromator graphite
_diffrn_radiation_source 'fine-focus sealed tube'
_diffrn_radiation_type MoK\a
_diffrn_radiation_wavelength 0.71073
_diffrn_reflns_av_R_equivalents 0.0226
_diffrn_reflns_av_sigmaI/netI 0.0217
_diffrn_reflns_limit_h_max 37
_diffrn_reflns_limit_h_min -37
_diffrn_reflns_limit_k_max 17
_diffrn_reflns_limit_k_min -17
_diffrn_reflns_limit_l_max 28
_diffrn_reflns_limit_l_min -28
_diffrn_reflns_number 32368
_diffrn_reflns_theta_full 31.50
_diffrn_reflns_theta_max 31.50
_diffrn_reflns_theta_min 1.93
_exptl_absorpt_coefficient_mu 0.234
_exptl_absorpt_correction_T_max 0.9725
_exptl_absorpt_correction_T_min 0.9081
_exptl_absorpt_correction_type multi-scan
_exptl_absorpt_process_details 'Bruker SAINT (SADABS)'
_exptl_crystal_colour colourless
_exptl_crystal_density_diffrn 1.590
_exptl_crystal_density_method 'not measured'
_exptl_crystal_description rod_hexagonal
_exptl_crystal_F_000 2528
_exptl_crystal_size_max 0.42
_exptl_crystal_size_mid 0.18
_exptl_crystal_size_min 0.12
_refine_diff_density_max 0.761
_refine_diff_density_min -0.531
_refine_diff_density_rms 0.080
_refine_ls_extinction_method none
_refine_ls_goodness_of_fit_ref 1.004
_refine_ls_hydrogen_treatment mixed
_refine_ls_matrix_type full
_refine_ls_number_parameters 382
_refine_ls_number_reflns 8688
_refine_ls_number_restraints 0
_refine_ls_restrained_S_all 1.004
_refine_ls_R_factor_all 0.0548
_refine_ls_R_factor_gt 0.0474
_refine_ls_shift/su_max 0.001
_refine_ls_shift/su_mean 0.000
_refine_ls_structure_factor_coef Fsqd
_refine_ls_weighting_details 'calc w=1/[\s^2^(Fo^2^)+(0.0750P)^2^+5.0000P] where P=(Fo^2^+2Fc^2^)/3'
_refine_ls_weighting_scheme calc
_refine_ls_wR_factor_gt 0.1217
_refine_ls_wR_factor_ref 0.1276
_reflns_number_gt 7469
_reflns_number_total 8688
_reflns_threshold_expression >2sigma(I)
_cod_data_source_file ja5b00190_si_002.cif
_cod_data_source_block eric1a
_cod_depositor_comments
;
The following automatic conversions were performed:

data item '_symmetry_cell_setting' value 'Monoclinic' was changed to
'monoclinic' in accordance with the
/home/saulius/struct/COD-crude-data/automatic-downloads/DataCite-retrospective/ACS/depositions/lib/dictionaries/cif_core.dic
dictionary named 'cif_core.dic' version 2.4.2 last updated on
2011-04-26.

Automatic conversion script
Id: cif_fix_values 6909 2019-04-08 15:41:33Z antanas 
;
_cod_original_sg_symbol_H-M C2/c
_cod_database_code 4129289

loop_
_symmetry_equiv_pos_as_xyz
'x, y, z'
'-x, y, -z+1/2'
'x+1/2, y+1/2, z'
'-x+1/2, y+1/2, -z+1/2'
'-x, -y, -z'
'x, -y, z-1/2'
'-x+1/2, -y+1/2, -z'
'x+1/2, -y+1/2, z-1/2'

loop_
_atom_site_label
_atom_site_type_symbol
_atom_site_fract_x
_atom_site_fract_y
_atom_site_fract_z
_atom_site_U_iso_or_equiv
_atom_site_adp_type
_atom_site_occupancy
_atom_site_symmetry_multiplicity
_atom_site_calc_flag
_atom_site_refinement_flags
S1 S 0.083448(13) 0.10732(2) 0.245766(16) 0.01615(7) Uani 1 1 d .
O1 O 0.25663(5) 0.40669(8) 0.43331(6) 0.0252(2) Uani 1 1 d .
F1 F 0.19657(5) -0.18773(8) 0.58247(6) 0.0357(2) Uani 1 1 d .
F2 F 0.21681(6) -0.09196(10) 0.68357(6) 0.0504(3) Uani 1 1 d .
F3 F 0.14072(6) -0.20538(9) 0.63405(7) 0.0439(3) Uani 1 1 d .
F4 F 0.06900(6) 0.26121(10) 0.62072(8) 0.0547(4) Uani 1 1 d .
F5 F 0.01361(4) 0.12874(8) 0.61979(6) 0.03087(19) Uani 1 1 d .
F6 F -0.02069(6) 0.23073(10) 0.51832(7) 0.0494(3) Uani 1 1 d .
F7 F 0.01370(6) 0.41565(13) 0.08418(7) 0.0583(4) Uani 1 1 d .
F8 F -0.02844(5) 0.37513(11) 0.14828(7) 0.0557(3) Uani 1 1 d .
F9 F -0.04043(5) 0.53610(9) 0.10081(7) 0.0603(4) Uani 1 1 d .
F10 F 0.16283(6) 0.75783(9) 0.41079(6) 0.0468(3) Uani 1 1 d .
F11 F 0.14451(7) 0.81438(8) 0.30025(7) 0.0530(3) Uani 1 1 d .
F12 F 0.06906(5) 0.79197(10) 0.31700(10) 0.0631(4) Uani 1 1 d .
N1 N 0.07025(5) 0.08285(9) 0.36716(6) 0.01770(19) Uani 1 1 d .
H1N H 0.0337(9) 0.0933(14) 0.3336(11) 0.020(4) Uiso 1 1 d .
N2 N 0.17146(5) 0.07391(9) 0.39658(6) 0.01645(18) Uani 1 1 d .
H2N H 0.1841(8) 0.0754(16) 0.4474(11) 0.022(4) Uiso 1 1 d .
N3 N 0.20675(5) 0.26785(9) 0.34766(6) 0.01833(19) Uani 1 1 d .
H3N H 0.1749(9) 0.2464(16) 0.3080(12) 0.025(4) Uiso 1 1 d .
C1 C 0.22097(5) 0.07176(10) 0.37918(7) 0.0166(2) Uani 1 1 d .
H1 H 0.2025 0.0537 0.3223 0.020 Uiso 1 1 calc R
C2 C 0.25272(5) 0.18460(10) 0.39560(7) 0.0178(2) Uani 1 1 d .
H2 H 0.2700 0.2031 0.4522 0.021 Uiso 1 1 calc R
C3 C 0.30621(6) 0.18196(12) 0.38074(8) 0.0244(3) Uani 1 1 d .
H3A H 0.2898 0.1676 0.3244 0.029 Uiso 1 1 calc R
H3B H 0.3272 0.2545 0.3941 0.029 Uiso 1 1 calc R
C4 C 0.35279(6) 0.09232(13) 0.43024(10) 0.0303(3) Uani 1 1 d .
H4A H 0.3861 0.0900 0.4183 0.036 Uiso 1 1 calc R
H4B H 0.3718 0.1102 0.4867 0.036 Uiso 1 1 calc R
C5 C 0.32156(6) -0.01996(12) 0.41362(9) 0.0278(3) Uani 1 1 d .
H5A H 0.3522 -0.0761 0.4479 0.033 Uiso 1 1 calc R
H5B H 0.3056 -0.0408 0.3583 0.033 Uiso 1 1 calc R
C6 C 0.26812(6) -0.01757(10) 0.42846(8) 0.0221(2) Uani 1 1 d .
H6A H 0.2846 -0.0034 0.4849 0.026 Uiso 1 1 calc R
H6B H 0.2474 -0.0903 0.4152 0.026 Uiso 1 1 calc R
C7 C 0.11121(5) 0.08576(9) 0.34297(6) 0.01459(19) Uani 1 1 d .
C8 C 0.08205(5) 0.06261(10) 0.44375(6) 0.0162(2) Uani 1 1 d .
C9 C 0.11978(6) -0.02380(10) 0.48984(7) 0.0181(2) Uani 1 1 d .
H9 H 0.1394 -0.0703 0.4709 0.022 Uiso 1 1 calc R
C10 C 0.12838(6) -0.04125(10) 0.56365(7) 0.0195(2) Uani 1 1 d .
C11 C 0.09901(6) 0.02399(11) 0.59198(7) 0.0200(2) Uani 1 1 d .
H11 H 0.1053 0.0114 0.6427 0.024 Uiso 1 1 calc R
C12 C 0.06035(6) 0.10771(10) 0.54455(7) 0.0183(2) Uani 1 1 d .
C13 C 0.05184(5) 0.12841(10) 0.47076(7) 0.0172(2) Uani 1 1 d .
H13 H 0.0257 0.1868 0.4392 0.021 Uiso 1 1 calc R
C14 C 0.17033(7) -0.13184(13) 0.61530(8) 0.0286(3) Uani 1 1 d .
C15 C 0.03030(7) 0.18186(11) 0.57538(8) 0.0244(3) Uani 1 1 d .
C16 C 0.21144(6) 0.37247(10) 0.37150(7) 0.0180(2) Uani 1 1 d .
C17 C 0.15861(6) 0.44897(10) 0.32077(7) 0.0184(2) Uani 1 1 d .
C18 C 0.10535(6) 0.41712(10) 0.25140(7) 0.0213(2) Uani 1 1 d .
H18 H 0.1014 0.3439 0.2324 0.026 Uiso 1 1 calc R
C19 C 0.05782(6) 0.49307(11) 0.20983(7) 0.0211(2) Uani 1 1 d .
C20 C 0.06237(6) 0.60028(10) 0.23651(8) 0.0206(2) Uani 1 1 d .
H20 H 0.0295 0.6513 0.2082 0.025 Uiso 1 1 calc R
C21 C 0.11596(6) 0.63148(10) 0.30545(8) 0.0211(2) Uani 1 1 d .
C22 C 0.16394(6) 0.55745(10) 0.34717(7) 0.0206(2) Uani 1 1 d .
H22 H 0.2005 0.5805 0.3938 0.025 Uiso 1 1 calc R
C23 C 0.00087(7) 0.45625(12) 0.13538(8) 0.0284(3) Uani 1 1 d .
C24 C 0.12269(7) 0.74834(12) 0.33368(9) 0.0309(3) Uani 1 1 d .

loop_
_atom_site_aniso_label
_atom_site_aniso_U_11
_atom_site_aniso_U_22
_atom_site_aniso_U_33
_atom_site_aniso_U_23
_atom_site_aniso_U_13
_atom_site_aniso_U_12
S1 0.01376(12) 0.02249(14) 0.01054(12) -0.00118(9) 0.00518(10) -0.00177(9)
O1 0.0218(4) 0.0231(4) 0.0172(4) -0.0038(3) 0.0007(4) -0.0022(3)
F1 0.0427(5) 0.0371(5) 0.0357(5) 0.0144(4) 0.0264(4) 0.0193(4)
F2 0.0470(6) 0.0572(7) 0.0222(5) 0.0064(4) 0.0008(4) 0.0181(5)
F3 0.0599(7) 0.0378(5) 0.0533(6) 0.0256(5) 0.0429(6) 0.0175(5)
F4 0.0673(7) 0.0467(6) 0.0855(9) -0.0448(6) 0.0647(7) -0.0351(6)
F5 0.0369(5) 0.0337(4) 0.0376(5) 0.0007(4) 0.0303(4) -0.0018(4)
F6 0.0640(7) 0.0549(7) 0.0431(6) 0.0180(5) 0.0377(6) 0.0362(6)
F7 0.0369(6) 0.0973(10) 0.0263(5) -0.0269(6) 0.0063(4) -0.0019(6)
F8 0.0391(6) 0.0576(7) 0.0401(6) -0.0007(5) -0.0007(5) -0.0260(5)
F9 0.0406(6) 0.0345(5) 0.0475(7) -0.0081(5) -0.0177(5) 0.0148(5)
F10 0.0654(7) 0.0285(5) 0.0286(5) -0.0105(4) 0.0120(5) 0.0035(5)
F11 0.0744(8) 0.0226(5) 0.0529(7) -0.0040(4) 0.0268(6) -0.0165(5)
F12 0.0385(6) 0.0371(6) 0.0970(11) -0.0299(6) 0.0238(7) 0.0040(5)
N1 0.0130(4) 0.0277(5) 0.0103(4) 0.0015(4) 0.0046(3) 0.0013(4)
N2 0.0129(4) 0.0218(5) 0.0121(4) 0.0000(3) 0.0047(3) -0.0009(3)
N3 0.0149(4) 0.0171(4) 0.0146(4) -0.0006(3) 0.0019(4) -0.0017(3)
C1 0.0123(4) 0.0184(5) 0.0169(5) -0.0006(4) 0.0061(4) -0.0017(4)
C2 0.0137(5) 0.0175(5) 0.0159(5) 0.0011(4) 0.0034(4) -0.0013(4)
C3 0.0158(5) 0.0271(6) 0.0274(6) 0.0050(5) 0.0092(5) -0.0020(4)
C4 0.0145(5) 0.0303(7) 0.0406(8) 0.0071(6) 0.0105(5) 0.0012(5)
C5 0.0190(6) 0.0263(6) 0.0367(7) 0.0024(5) 0.0136(5) 0.0045(5)
C6 0.0165(5) 0.0183(5) 0.0280(6) 0.0034(4) 0.0093(5) 0.0013(4)
C7 0.0144(5) 0.0155(5) 0.0122(4) -0.0014(3) 0.0057(4) -0.0010(4)
C8 0.0150(5) 0.0205(5) 0.0117(4) -0.0007(4) 0.0060(4) -0.0020(4)
C9 0.0185(5) 0.0201(5) 0.0155(5) -0.0003(4) 0.0086(4) -0.0006(4)
C10 0.0201(5) 0.0214(5) 0.0162(5) 0.0028(4) 0.0087(4) 0.0007(4)
C11 0.0232(6) 0.0234(5) 0.0147(5) 0.0000(4) 0.0108(4) -0.0027(4)
C12 0.0215(5) 0.0190(5) 0.0180(5) -0.0028(4) 0.0128(4) -0.0032(4)
C13 0.0166(5) 0.0191(5) 0.0161(5) 0.0000(4) 0.0086(4) -0.0011(4)
C14 0.0342(7) 0.0322(7) 0.0218(6) 0.0095(5) 0.0162(6) 0.0097(6)
C15 0.0314(7) 0.0235(6) 0.0274(6) -0.0032(5) 0.0217(6) -0.0031(5)
C16 0.0174(5) 0.0175(5) 0.0143(5) -0.0005(4) 0.0050(4) -0.0019(4)
C17 0.0183(5) 0.0173(5) 0.0148(5) 0.0000(4) 0.0052(4) -0.0012(4)
C18 0.0209(5) 0.0173(5) 0.0174(5) -0.0018(4) 0.0041(4) -0.0006(4)
C19 0.0187(5) 0.0204(5) 0.0160(5) -0.0002(4) 0.0032(4) -0.0003(4)
C20 0.0212(5) 0.0184(5) 0.0195(5) 0.0022(4) 0.0088(5) 0.0007(4)
C21 0.0243(6) 0.0159(5) 0.0207(5) -0.0014(4) 0.0101(5) -0.0019(4)
C22 0.0211(5) 0.0187(5) 0.0176(5) -0.0018(4) 0.0071(4) -0.0033(4)
C23 0.0228(6) 0.0254(6) 0.0220(6) -0.0028(5) 0.0011(5) 0.0026(5)
C24 0.0300(7) 0.0189(6) 0.0320(7) -0.0055(5) 0.0079(6) 0.0006(5)

loop_
_atom_type_symbol
_atom_type_description
_atom_type_scat_dispersion_real
_atom_type_scat_dispersion_imag
_atom_type_scat_source
C C 0.0033 0.0016 'International Tables Vol C Tables 4.2.6.8 and 6.1.1.4'
H H 0.0000 0.0000 'International Tables Vol C Tables 4.2.6.8 and 6.1.1.4'
N N 0.0061 0.0033 'International Tables Vol C Tables 4.2.6.8 and 6.1.1.4'
O O 0.0106 0.0060 'International Tables Vol C Tables 4.2.6.8 and 6.1.1.4'
F F 0.0171 0.0103 'International Tables Vol C Tables 4.2.6.8 and 6.1.1.4'
S S 0.1246 0.1234 'International Tables Vol C Tables 4.2.6.8 and 6.1.1.4'

loop_
_geom_angle_atom_site_label_1
_geom_angle_atom_site_label_2
_geom_angle_atom_site_label_3
_geom_angle
C7 N1 C8 128.25(10)
C7 N1 H1N 116.9(13)
C8 N1 H1N 114.9(13)
C7 N2 C1 124.92(10)
C7 N2 H2N 119.5(12)
C1 N2 H2N 115.2(12)
C16 N3 C2 122.08(10)
C16 N3 H3N 120.1(13)
C2 N3 H3N 117.2(13)
N2 C1 C6 109.74(10)
N2 C1 C2 110.58(10)
C6 C1 C2 110.39(9)
N2 C1 H1 108.7
C6 C1 H1 108.7
C2 C1 H1 108.7
N3 C2 C3 111.83(10)
N3 C2 C1 109.14(9)
C3 C2 C1 110.99(10)
N3 C2 H2 108.3
C3 C2 H2 108.3
C1 C2 H2 108.3
C4 C3 C2 110.65(11)
C4 C3 H3A 109.5
C2 C3 H3A 109.5
C4 C3 H3B 109.5
C2 C3 H3B 109.5
H3A C3 H3B 108.1
C5 C4 C3 110.98(11)
C5 C4 H4A 109.4
C3 C4 H4A 109.4
C5 C4 H4B 109.4
C3 C4 H4B 109.4
H4A C4 H4B 108.0
C4 C5 C6 110.64(12)
C4 C5 H5A 109.5
C6 C5 H5A 109.5
C4 C5 H5B 109.5
C6 C5 H5B 109.5
H5A C5 H5B 108.1
C5 C6 C1 111.22(11)
C5 C6 H6A 109.4
C1 C6 H6A 109.4
C5 C6 H6B 109.4
C1 C6 H6B 109.4
H6A C6 H6B 108.0
N2 C7 N1 118.60(10)
N2 C7 S1 123.24(9)
N1 C7 S1 118.15(8)
C9 C8 C13 120.11(11)
C9 C8 N1 121.89(11)
C13 C8 N1 117.90(10)
C10 C9 C8 119.28(11)
C10 C9 H9 120.4
C8 C9 H9 120.4
C9 C10 C11 121.50(11)
C9 C10 C14 120.19(12)
C11 C10 C14 118.31(11)
C12 C11 C10 118.46(11)
C12 C11 H11 120.8
C10 C11 H11 120.8
C11 C12 C13 121.21(11)
C11 C12 C15 119.21(11)
C13 C12 C15 119.46(11)
C8 C13 C12 119.40(11)
C8 C13 H13 120.3
C12 C13 H13 120.3
F1 C14 F3 107.03(13)
F1 C14 F2 106.45(13)
F3 C14 F2 106.23(12)
F1 C14 C10 112.95(11)
F3 C14 C10 112.38(12)
F2 C14 C10 111.36(13)
F5 C15 F4 105.92(12)
F5 C15 F6 106.33(11)
F4 C15 F6 107.41(13)
F5 C15 C12 112.79(11)
F4 C15 C12 111.11(11)
F6 C15 C12 112.86(11)
O1 C16 N3 122.47(11)
O1 C16 C17 119.94(11)
N3 C16 C17 117.59(10)
C18 C17 C22 119.29(11)
C18 C17 C16 123.93(11)
C22 C17 C16 116.77(11)
C17 C18 C19 119.74(11)
C17 C18 H18 120.1
C19 C18 H18 120.1
C20 C19 C18 121.22(11)
C20 C19 C23 120.24(12)
C18 C19 C23 118.54(11)
C19 C20 C21 118.56(12)
C19 C20 H20 120.7
C21 C20 H20 120.7
C22 C21 C20 121.04(12)
C22 C21 C24 119.61(12)
C20 C21 C24 119.32(12)
C21 C22 C17 120.13(11)
C21 C22 H22 119.9
C17 C22 H22 119.9
F7 C23 F9 108.46(14)
F7 C23 F8 105.07(14)
F9 C23 F8 105.79(14)
F7 C23 C19 112.34(13)
F9 C23 C19 112.81(12)
F8 C23 C19 111.88(12)
F12 C24 F11 105.75(14)
F12 C24 F10 108.61(15)
F11 C24 F10 105.04(13)
F12 C24 C21 112.40(12)
F11 C24 C21 112.05(13)
F10 C24 C21 112.50(12)

loop_
_geom_bond_atom_site_label_1
_geom_bond_atom_site_label_2
_geom_bond_distance
S1 C7 1.7028(11)
O1 C16 1.2369(14)
F1 C14 1.3356(17)
F2 C14 1.3422(19)
F3 C14 1.3380(18)
F4 C15 1.3343(17)
F5 C15 1.3300(15)
F6 C15 1.3346(18)
F7 C23 1.3180(19)
F8 C23 1.336(2)
F9 C23 1.3248(17)
F10 C24 1.3344(18)
F11 C24 1.333(2)
F12 C24 1.3279(19)
N1 C7 1.3532(15)
N1 C8 1.4166(14)
N1 H1N 0.820(18)
N2 C7 1.3377(14)
N2 C1 1.4649(15)
N2 H2N 0.889(18)
N3 C16 1.3388(15)
N3 C2 1.4588(15)
N3 H3N 0.824(19)
C1 C6 1.5303(17)
C1 C2 1.5340(16)
C1 H1 1.0000
C2 C3 1.5301(18)
C2 H2 1.0000
C3 C4 1.528(2)
C3 H3A 0.9900
C3 H3B 0.9900
C4 C5 1.522(2)
C4 H4A 0.9900
C4 H4B 0.9900
C5 C6 1.5284(19)
C5 H5A 0.9900
C5 H5B 0.9900
C6 H6A 0.9900
C6 H6B 0.9900
C8 C9 1.3931(17)
C8 C13 1.3937(16)
C9 C10 1.3875(16)
C9 H9 0.9500
C10 C11 1.3918(18)
C10 C14 1.5019(19)
C11 C12 1.3850(18)
C11 H11 0.9500
C12 C13 1.3944(16)
C12 C15 1.5014(17)
C13 H13 0.9500
C16 C17 1.5042(17)
C17 C18 1.3913(16)
C17 C22 1.3977(17)
C18 C19 1.3941(17)
C18 H18 0.9500
C19 C20 1.3872(18)
C19 C23 1.5000(18)
C20 C21 1.3887(18)
C20 H20 0.9500
C21 C22 1.3857(18)
C21 C24 1.5021(19)
C22 H22 0.9500

loop_
_geom_hbond_atom_site_label_D
_geom_hbond_atom_site_label_H
_geom_hbond_atom_site_label_A
_geom_hbond_distance_DH
_geom_hbond_distance_HA
_geom_hbond_distance_DA
_geom_hbond_angle_DHA
_geom_hbond_site_symmetry_A
N1 H1N S1 0.820(18) 2.538(19) 3.3409(11) 166.6(17) 2
N2 H2N O1 0.889(18) 2.058(18) 2.9045(14) 158.7(16) 7_556
N3 H3N S1 0.824(19) 2.599(19) 3.3243(11) 147.7(17) .

loop_
_geom_torsion_atom_site_label_1
_geom_torsion_atom_site_label_2
_geom_torsion_atom_site_label_3
_geom_torsion_atom_site_label_4
_geom_torsion
C7 N2 C1 C6 -138.56(12)
C7 N2 C1 C2 99.42(13)
C16 N3 C2 C3 -87.65(14)
C16 N3 C2 C1 149.15(11)
N2 C1 C2 N3 -58.58(12)
C6 C1 C2 N3 179.78(10)
N2 C1 C2 C3 177.73(10)
C6 C1 C2 C3 56.09(13)
N3 C2 C3 C4 -178.67(11)
C1 C2 C3 C4 -56.54(14)
C2 C3 C4 C5 56.91(17)
C3 C4 C5 C6 -56.87(17)
C4 C5 C6 C1 56.71(16)
N2 C1 C6 C5 -178.33(11)
C2 C1 C6 C5 -56.19(14)
C1 N2 C7 N1 177.98(11)
C1 N2 C7 S1 -3.46(17)
C8 N1 C7 N2 -3.69(19)
C8 N1 C7 S1 177.67(10)
C7 N1 C8 C9 -46.20(18)
C7 N1 C8 C13 137.33(13)
C13 C8 C9 C10 -1.99(18)
N1 C8 C9 C10 -178.39(11)
C8 C9 C10 C11 1.54(19)
C8 C9 C10 C14 -178.21(12)
C9 C10 C11 C12 0.16(19)
C14 C10 C11 C12 179.91(12)
C10 C11 C12 C13 -1.42(19)
C10 C11 C12 C15 -177.53(12)
C9 C8 C13 C12 0.77(17)
N1 C8 C13 C12 177.31(11)
C11 C12 C13 C8 0.96(18)
C15 C12 C13 C8 177.07(11)
C9 C10 C14 F1 0.7(2)
C11 C10 C14 F1 -179.07(12)
C9 C10 C14 F3 -120.53(14)
C11 C10 C14 F3 59.71(18)
C9 C10 C14 F2 120.41(14)
C11 C10 C14 F2 -59.35(17)
C11 C12 C15 F5 -37.02(17)
C13 C12 C15 F5 146.80(12)
C11 C12 C15 F4 81.74(16)
C13 C12 C15 F4 -94.44(15)
C11 C12 C15 F6 -157.55(12)
C13 C12 C15 F6 26.27(17)
C2 N3 C16 O1 4.30(19)
C2 N3 C16 C17 -174.65(11)
O1 C16 C17 C18 -178.38(13)
N3 C16 C17 C18 0.59(19)
O1 C16 C17 C22 0.15(18)
N3 C16 C17 C22 179.13(12)
C22 C17 C18 C19 -0.86(19)
C16 C17 C18 C19 177.64(12)
C17 C18 C19 C20 -0.3(2)
C17 C18 C19 C23 -179.79(13)
C18 C19 C20 C21 0.9(2)
C23 C19 C20 C21 -179.67(13)
C19 C20 C21 C22 -0.3(2)
C19 C20 C21 C24 177.79(13)
C20 C21 C22 C17 -0.9(2)
C24 C21 C22 C17 -178.97(13)
C18 C17 C22 C21 1.49(19)
C16 C17 C22 C21 -177.12(12)
C20 C19 C23 F7 124.40(15)
C18 C19 C23 F7 -56.13(19)
C20 C19 C23 F9 1.4(2)
C18 C19 C23 F9 -179.10(15)
C20 C19 C23 F8 -117.70(15)
C18 C19 C23 F8 61.76(18)
C22 C21 C24 F12 -148.06(15)
C20 C21 C24 F12 33.9(2)
C22 C21 C24 F11 93.01(16)
C20 C21 C24 F11 -85.06(17)
C22 C21 C24 F10 -25.1(2)
C20 C21 C24 F10 156.85(14)
